data_4076122
loop_
_publ_author_name
'Bunn, Natalie R.'
'Aldridge, Simon'
'Kays, Deborah L.'
'Coombs, Natalie D.'
'Day, Joanna K.'
'Ooi, Li-ling'
'Coles, Simon J.'
'Hursthouse, Michael B.'

_publ_section_title
;
 Toward Cationic Gallane- and Indanediyl Complexes:&#x00A0; Synthetic
 Approaches to Three-Coordinate Halogallyl and -indyl Precursors
;
_journal_issue 24
_journal_name_full Organometallics
_journal_page_first 5879
_journal_paper_doi 10.1021/om050630f
_journal_volume 24
_journal_year 2005
_chemical_formula_sum 'C24 H30 Fe2 Ga I O4'
_chemical_formula_weight 690.80
_chemical_name_common sa0511
_chemical_name_systematic
;
 ?
;
_space_group_IT_number 14
_symmetry_cell_setting monoclinic
_symmetry_space_group_name_Hall '-P 2ybc'
_symmetry_space_group_name_H-M 'P 1 21/c 1'
_atom_sites_solution_hydrogens geom
_atom_sites_solution_primary direct
_atom_sites_solution_secondary difmap
_audit_creation_method SHELXL-97
_cell_angle_alpha 90.00
_cell_angle_beta 94.1360(10)
_cell_angle_gamma 90.00
_cell_formula_units_Z 4
_cell_length_a 13.4340(2)
_cell_length_b 11.2410(2)
_cell_length_c 17.0130(3)
_cell_measurement_reflns_used 20333
_cell_measurement_temperature 150(2)
_cell_measurement_theta_max 27.485
_cell_measurement_theta_min 2.91
_cell_volume 2562.47(7)
_computing_cell_refinement 'HKL Scalepack (Otwinowski & Minor 1997)'
_computing_data_collection 'Collect (Nonius BV, 1997-2000)'
_computing_data_reduction 'HKL Denzo and Scalepack (Otwinowski & Minor 1997)'
_computing_molecular_graphics 'Ortep-3 for Windows (Farrugia, 1999)'
_computing_publication_material 'WinGX publication routines (Farrugia, 1999)'
_computing_structure_refinement 'SHELXL-97 (Sheldrick, 1997)'
_computing_structure_solution 'Sir-92 (A.Altomare et al. 1992)'
_diffrn_ambient_temperature 150(2)
_diffrn_detector_area_resol_mean 9
_diffrn_measured_fraction_theta_full 0.998
_diffrn_measured_fraction_theta_max 0.998
_diffrn_measurement_device_type KappaCCD
_diffrn_measurement_method CCD
_diffrn_radiation_monochromator graphite
_diffrn_radiation_source 'fine-focus sealed tube'
_diffrn_radiation_type MoK\a
_diffrn_radiation_wavelength 0.71073
_diffrn_reflns_av_R_equivalents 0.0774
_diffrn_reflns_av_sigmaI/netI 0.0468
_diffrn_reflns_limit_h_max 16
_diffrn_reflns_limit_h_min -16
_diffrn_reflns_limit_k_max 14
_diffrn_reflns_limit_k_min -14
_diffrn_reflns_limit_l_max 21
_diffrn_reflns_limit_l_min -21
_diffrn_reflns_number 29428
_diffrn_reflns_theta_full 26.37
_diffrn_reflns_theta_max 26.37
_diffrn_reflns_theta_min 3.54
_exptl_absorpt_coefficient_mu 3.393
_exptl_absorpt_correction_T_max 0.5502
_exptl_absorpt_correction_T_min 0.4842
_exptl_absorpt_correction_type multi-scan
_exptl_absorpt_process_details 'Sortav (Blessing, 1995)'
_exptl_crystal_colour yellow
_exptl_crystal_density_diffrn 1.791
_exptl_crystal_density_method 'not measured'
_exptl_crystal_description 'irregular block'
_exptl_crystal_F_000 1368
_exptl_crystal_size_max 0.25
_exptl_crystal_size_mid 0.25
_exptl_crystal_size_min 0.20
_refine_diff_density_max 0.542
_refine_diff_density_min -0.720
_refine_diff_density_rms 0.128
_refine_ls_extinction_method none
_refine_ls_goodness_of_fit_ref 1.025
_refine_ls_hydrogen_treatment constr
_refine_ls_matrix_type full
_refine_ls_number_parameters 299
_refine_ls_number_reflns 5232
_refine_ls_number_restraints 0
_refine_ls_restrained_S_all 1.025
_refine_ls_R_factor_all 0.0448
_refine_ls_R_factor_gt 0.0321
_refine_ls_shift/su_max 0.006
_refine_ls_shift/su_mean 0.000
_refine_ls_structure_factor_coef Fsqd
_refine_ls_weighting_details 'calc w=1/[\s^2^(Fo^2^)+(0.0240P)^2^+2.7692P] where P=(Fo^2^+2Fc^2^)/3'
_refine_ls_weighting_scheme calc
_refine_ls_wR_factor_gt 0.0651
_refine_ls_wR_factor_ref 0.0701
_reflns_number_gt 4294
_reflns_number_total 5232
_reflns_threshold_expression >2sigma(I)
_cod_data_source_file om050630fsi20050726_073145.cif
_cod_data_source_block sa0511
_cod_original_sg_symbol_H-M 'P 21/c'
_cod_database_code 4076122

loop_
_symmetry_equiv_pos_as_xyz
'x, y, z'
'-x, y+1/2, -z+1/2'
'-x, -y, -z'
'x, -y-1/2, z-1/2'

loop_
_atom_site_label
_atom_site_type_symbol
_atom_site_fract_x
_atom_site_fract_y
_atom_site_fract_z
_atom_site_U_iso_or_equiv
_atom_site_adp_type
_atom_site_occupancy
_atom_site_symmetry_multiplicity
_atom_site_calc_flag
_atom_site_refinement_flags
C1 C 0.0916(3) 0.1428(3) 0.3682(2) 0.0256(8) Uani 1 1 d .
C2 C 0.1476(3) 0.1580(3) 0.2267(2) 0.0240(8) Uani 1 1 d .
C3 C 0.2548(3) 0.3093(3) 0.41616(19) 0.0218(8) Uani 1 1 d .
C4 C 0.1745(3) 0.3750(3) 0.3754(2) 0.0219(8) Uani 1 1 d .
C5 C 0.1978(2) 0.3914(3) 0.2962(2) 0.0203(7) Uani 1 1 d .
C6 C 0.2926(2) 0.3359(3) 0.28676(19) 0.0179(7) Uani 1 1 d .
C7 C 0.3291(2) 0.2870(3) 0.36153(19) 0.0189(7) Uani 1 1 d .
C8 C 0.2650(3) 0.2835(3) 0.5031(2) 0.0298(9) Uani 1 1 d .
H8A H 0.2884 0.3551 0.5317 0.045 Uiso 1 1 calc R
H8B H 0.3133 0.2190 0.5136 0.045 Uiso 1 1 calc R
H8C H 0.2001 0.2596 0.5208 0.045 Uiso 1 1 calc R
C9 C 0.0847(3) 0.4241(3) 0.4116(2) 0.0308(9) Uani 1 1 d .
H9A H 0.0958 0.5082 0.4246 0.046 Uiso 1 1 calc R
H9B H 0.0734 0.3796 0.4597 0.046 Uiso 1 1 calc R
H9C H 0.0261 0.4165 0.3741 0.046 Uiso 1 1 calc R
C10 C 0.1382(3) 0.4603(3) 0.2338(2) 0.0292(9) Uani 1 1 d .
H10A H 0.0685 0.4644 0.2470 0.044 Uiso 1 1 calc R
H10B H 0.1418 0.4206 0.1828 0.044 Uiso 1 1 calc R
H10C H 0.1653 0.5410 0.2309 0.044 Uiso 1 1 calc R
C11 C 0.3496(3) 0.3400(3) 0.2140(2) 0.0244(8) Uani 1 1 d .
H11A H 0.3031 0.3537 0.1678 0.037 Uiso 1 1 calc R
H11B H 0.3842 0.2641 0.2080 0.037 Uiso 1 1 calc R
H11C H 0.3985 0.4047 0.2187 0.037 Uiso 1 1 calc R
C12 C 0.4315(3) 0.2370(3) 0.3806(2) 0.0243(8) Uani 1 1 d .
H12A H 0.4519 0.1910 0.3356 0.036 Uiso 1 1 calc R
H12B H 0.4306 0.1851 0.4269 0.036 Uiso 1 1 calc R
H12C H 0.4788 0.3022 0.3919 0.036 Uiso 1 1 calc R
C13 C 0.2639(3) -0.0533(3) 0.4939(2) 0.0263(8) Uani 1 1 d .
C14 C 0.4222(3) -0.1135(3) 0.42107(19) 0.0228(8) Uani 1 1 d .
C15 C 0.2885(2) -0.2900(3) 0.33696(19) 0.0173(7) Uani 1 1 d .
C16 C 0.1938(2) -0.2309(3) 0.33027(18) 0.0162(7) Uani 1 1 d .
C17 C 0.1549(2) -0.2318(3) 0.40620(19) 0.0186(7) Uani 1 1 d .
C18 C 0.2250(3) -0.2939(3) 0.45989(19) 0.0217(8) Uani 1 1 d .
C19 C 0.3072(2) -0.3301(3) 0.4175(2) 0.0198(7) Uani 1 1 d .
C20 C 0.3529(3) -0.3197(3) 0.2718(2) 0.0262(8) Uani 1 1 d .
H20A H 0.3437 -0.4035 0.2572 0.039 Uiso 1 1 calc R
H20B H 0.4230 -0.3056 0.2894 0.039 Uiso 1 1 calc R
H20C H 0.3343 -0.2694 0.2260 0.039 Uiso 1 1 calc R
C21 C 0.1391(3) -0.1886(3) 0.25571(19) 0.0227(8) Uani 1 1 d .
H21A H 0.1873 -0.1686 0.2171 0.034 Uiso 1 1 calc R
H21B H 0.0998 -0.1179 0.2668 0.034 Uiso 1 1 calc R
H21C H 0.0945 -0.2516 0.2344 0.034 Uiso 1 1 calc R
C22 C 0.0549(3) -0.1876(3) 0.4261(2) 0.0283(9) Uani 1 1 d .
H22A H 0.0079 -0.2543 0.4256 0.042 Uiso 1 1 calc R
H22B H 0.0307 -0.1283 0.3871 0.042 Uiso 1 1 calc R
H22C H 0.0606 -0.1513 0.4786 0.042 Uiso 1 1 calc R
C23 C 0.2098(3) -0.3201(3) 0.5448(2) 0.0321(9) Uani 1 1 d .
H23A H 0.1794 -0.3989 0.5490 0.048 Uiso 1 1 calc R
H23B H 0.1659 -0.2598 0.5653 0.048 Uiso 1 1 calc R
H23C H 0.2744 -0.3188 0.5755 0.048 Uiso 1 1 calc R
C24 C 0.3948(3) -0.4042(3) 0.4477(2) 0.0293(9) Uani 1 1 d .
H24A H 0.4001 -0.4028 0.5055 0.044 Uiso 1 1 calc R
H24B H 0.4560 -0.3718 0.4281 0.044 Uiso 1 1 calc R
H24C H 0.3854 -0.4863 0.4293 0.044 Uiso 1 1 calc R
O1 O 0.0237(2) 0.1064(2) 0.39808(17) 0.0413(7) Uani 1 1 d .
O2 O 0.1181(2) 0.1271(2) 0.16510(16) 0.0377(7) Uani 1 1 d .
O3 O 0.2406(2) -0.0019(2) 0.54839(17) 0.0468(8) Uani 1 1 d .
O4 O 0.50718(19) -0.0978(2) 0.42740(15) 0.0337(6) Uani 1 1 d .
Fe1 Fe 0.18998(3) 0.20742(4) 0.32142(3) 0.01645(12) Uani 1 1 d .
Fe2 Fe 0.29306(3) -0.14258(4) 0.41438(3) 0.01642(12) Uani 1 1 d .
Ga1 Ga 0.27620(3) 0.02489(3) 0.33177(2) 0.01610(9) Uani 1 1 d .
I1 I 0.385243(17) -0.00083(2) 0.205569(13) 0.02343(8) Uani 1 1 d .

loop_
_atom_site_aniso_label
_atom_site_aniso_U_11
_atom_site_aniso_U_22
_atom_site_aniso_U_33
_atom_site_aniso_U_23
_atom_site_aniso_U_13
_atom_site_aniso_U_12
C1 0.030(2) 0.022(2) 0.025(2) -0.0069(15) 0.0050(17) 0.0020(16)
C2 0.0221(19) 0.0199(19) 0.030(2) 0.0031(15) -0.0003(17) -0.0003(15)
C3 0.0276(19) 0.0179(18) 0.0198(18) -0.0049(14) 0.0014(16) -0.0024(15)
C4 0.0215(18) 0.0146(17) 0.030(2) -0.0057(14) 0.0028(16) -0.0005(14)
C5 0.0209(18) 0.0125(17) 0.0270(19) 0.0006(14) -0.0028(15) -0.0027(14)
C6 0.0196(17) 0.0147(17) 0.0191(17) 0.0001(13) -0.0012(15) -0.0049(14)
C7 0.0190(18) 0.0165(18) 0.0205(17) -0.0030(13) -0.0031(15) -0.0049(14)
C8 0.042(2) 0.029(2) 0.0183(18) -0.0041(15) 0.0011(18) -0.0019(18)
C9 0.032(2) 0.026(2) 0.036(2) -0.0077(17) 0.0107(18) 0.0008(17)
C10 0.027(2) 0.0209(19) 0.039(2) 0.0079(16) -0.0067(18) -0.0004(16)
C11 0.0250(19) 0.025(2) 0.0237(19) 0.0019(15) 0.0036(16) -0.0040(16)
C12 0.0241(19) 0.0214(19) 0.0261(19) -0.0001(15) -0.0064(16) -0.0017(15)
C13 0.030(2) 0.026(2) 0.023(2) 0.0015(16) 0.0016(17) -0.0079(16)
C14 0.032(2) 0.0205(19) 0.0159(18) 0.0012(14) 0.0033(16) 0.0024(16)
C15 0.0180(17) 0.0121(16) 0.0213(18) -0.0016(13) -0.0009(15) -0.0019(13)
C16 0.0163(16) 0.0172(17) 0.0149(16) -0.0033(13) 0.0011(14) -0.0041(13)
C17 0.0202(17) 0.0173(17) 0.0184(17) 0.0002(13) 0.0021(15) -0.0038(14)
C18 0.030(2) 0.0175(18) 0.0175(17) 0.0012(14) 0.0011(16) -0.0065(15)
C19 0.0216(18) 0.0138(17) 0.0235(18) -0.0006(14) -0.0022(15) -0.0022(14)
C20 0.029(2) 0.0215(19) 0.030(2) -0.0057(15) 0.0093(17) -0.0007(16)
C21 0.0226(19) 0.0247(19) 0.0204(18) 0.0003(15) -0.0024(16) -0.0021(15)
C22 0.0231(19) 0.033(2) 0.029(2) -0.0006(16) 0.0082(17) -0.0023(16)
C23 0.043(2) 0.034(2) 0.0190(19) 0.0048(16) 0.0014(18) -0.0076(19)
C24 0.034(2) 0.023(2) 0.030(2) 0.0017(16) -0.0056(18) 0.0050(17)
O1 0.0353(16) 0.0417(18) 0.0504(18) -0.0064(14) 0.0267(15) -0.0124(14)
O2 0.0429(17) 0.0411(17) 0.0273(15) -0.0036(13) -0.0104(13) -0.0008(14)
O3 0.070(2) 0.0406(18) 0.0321(16) -0.0175(13) 0.0212(16) -0.0137(15)
O4 0.0182(14) 0.0459(17) 0.0366(16) 0.0027(13) -0.0014(12) -0.0025(12)
Fe1 0.0170(2) 0.0148(3) 0.0175(2) -0.00046(18) 0.0015(2) -0.00116(19)
Fe2 0.0186(2) 0.0155(3) 0.0150(2) -0.00015(18) 0.0000(2) -0.00060(19)
Ga1 0.01688(19) 0.01508(19) 0.01625(19) 0.00004(14) 0.00061(15) -0.00024(14)
I1 0.02529(13) 0.02335(13) 0.02248(13) -0.00200(9) 0.00739(10) -0.00037(9)

loop_
_atom_type_symbol
_atom_type_description
_atom_type_scat_dispersion_real
_atom_type_scat_dispersion_imag
_atom_type_scat_source
C C 0.0033 0.0016 'International Tables Vol C Tables 4.2.6.8 and 6.1.1.4'
H H 0.0000 0.0000 'International Tables Vol C Tables 4.2.6.8 and 6.1.1.4'
O O 0.0106 0.0060 'International Tables Vol C Tables 4.2.6.8 and 6.1.1.4'
Fe Fe 0.3463 0.8444 'International Tables Vol C Tables 4.2.6.8 and 6.1.1.4'
Ga Ga 0.2307 1.6083 'International Tables Vol C Tables 4.2.6.8 and 6.1.1.4'
I I -0.4742 1.8119 'International Tables Vol C Tables 4.2.6.8 and 6.1.1.4'

loop_
_geom_angle_atom_site_label_1
_geom_angle_atom_site_label_2
_geom_angle_atom_site_label_3
_geom_angle
O1 C1 Fe1 175.9(3)
O2 C2 Fe1 178.5(3)
C7 C3 C4 108.0(3)
C7 C3 C8 125.8(3)
C4 C3 C8 125.7(3)
C7 C3 Fe1 71.29(18)
C4 C3 Fe1 70.04(19)
C8 C3 Fe1 130.5(2)
C5 C4 C3 108.4(3)
C5 C4 C9 125.6(3)
C3 C4 C9 125.9(3)
C5 C4 Fe1 70.57(18)
C3 C4 Fe1 70.03(18)
C9 C4 Fe1 127.9(2)
C4 C5 C6 107.9(3)
C4 C5 C10 126.7(3)
C6 C5 C10 125.3(3)
C4 C5 Fe1 70.28(18)
C6 C5 Fe1 69.87(18)
C10 C5 Fe1 128.1(2)
C5 C6 C7 108.4(3)
C5 C6 C11 125.9(3)
C7 C6 C11 125.3(3)
C5 C6 Fe1 70.36(18)
C7 C6 Fe1 71.31(18)
C11 C6 Fe1 129.3(2)
C3 C7 C6 107.3(3)
C3 C7 C12 126.6(3)
C6 C7 C12 125.7(3)
C3 C7 Fe1 69.27(19)
C6 C7 Fe1 69.11(18)
C12 C7 Fe1 132.7(2)
C3 C8 H8A 109.5
C3 C8 H8B 109.5
H8A C8 H8B 109.5
C3 C8 H8C 109.5
H8A C8 H8C 109.5
H8B C8 H8C 109.5
C4 C9 H9A 109.5
C4 C9 H9B 109.5
H9A C9 H9B 109.5
C4 C9 H9C 109.5
H9A C9 H9C 109.5
H9B C9 H9C 109.5
C5 C10 H10A 109.5
C5 C10 H10B 109.5
H10A C10 H10B 109.5
C5 C10 H10C 109.5
H10A C10 H10C 109.5
H10B C10 H10C 109.5
C6 C11 H11A 109.5
C6 C11 H11B 109.5
H11A C11 H11B 109.5
C6 C11 H11C 109.5
H11A C11 H11C 109.5
H11B C11 H11C 109.5
C7 C12 H12A 109.5
C7 C12 H12B 109.5
H12A C12 H12B 109.5
C7 C12 H12C 109.5
H12A C12 H12C 109.5
H12B C12 H12C 109.5
O3 C13 Fe2 174.7(3)
O4 C14 Fe2 177.5(3)
C16 C15 C19 108.2(3)
C16 C15 C20 127.1(3)
C19 C15 C20 124.3(3)
C16 C15 Fe2 70.84(18)
C19 C15 Fe2 70.05(18)
C20 C15 Fe2 130.2(2)
C17 C16 C15 107.8(3)
C17 C16 C21 125.5(3)
C15 C16 C21 126.4(3)
C17 C16 Fe2 69.36(18)
C15 C16 Fe2 69.71(18)
C21 C16 Fe2 131.8(2)
C16 C17 C18 108.2(3)
C16 C17 C22 126.6(3)
C18 C17 C22 125.0(3)
C16 C17 Fe2 71.24(18)
C18 C17 Fe2 69.94(19)
C22 C17 Fe2 129.0(2)
C19 C18 C17 108.2(3)
C19 C18 C23 126.6(3)
C17 C18 C23 125.1(3)
C19 C18 Fe2 70.77(19)
C17 C18 Fe2 69.95(18)
C23 C18 Fe2 127.2(2)
C18 C19 C15 107.7(3)
C18 C19 C24 127.1(3)
C15 C19 C24 125.1(3)
C18 C19 Fe2 69.89(19)
C15 C19 Fe2 69.95(18)
C24 C19 Fe2 128.9(2)
C15 C20 H20A 109.5
C15 C20 H20B 109.5
H20A C20 H20B 109.5
C15 C20 H20C 109.5
H20A C20 H20C 109.5
H20B C20 H20C 109.5
C16 C21 H21A 109.5
C16 C21 H21B 109.5
H21A C21 H21B 109.5
C16 C21 H21C 109.5
H21A C21 H21C 109.5
H21B C21 H21C 109.5
C17 C22 H22A 109.5
C17 C22 H22B 109.5
H22A C22 H22B 109.5
C17 C22 H22C 109.5
H22A C22 H22C 109.5
H22B C22 H22C 109.5
C18 C23 H23A 109.5
C18 C23 H23B 109.5
H23A C23 H23B 109.5
C18 C23 H23C 109.5
H23A C23 H23C 109.5
H23B C23 H23C 109.5
C19 C24 H24A 109.5
C19 C24 H24B 109.5
H24A C24 H24B 109.5
C19 C24 H24C 109.5
H24A C24 H24C 109.5
H24B C24 H24C 109.5
C1 Fe1 C2 94.60(16)
C1 Fe1 C6 160.36(14)
C2 Fe1 C6 97.76(14)
C1 Fe1 C3 99.27(15)
C2 Fe1 C3 163.31(15)
C6 Fe1 C3 66.47(13)
C1 Fe1 C4 94.10(14)
C2 Fe1 C4 130.10(15)
C6 Fe1 C4 66.28(13)
C3 Fe1 C4 39.93(13)
C1 Fe1 C5 123.25(15)
C2 Fe1 C5 98.06(14)
C6 Fe1 C5 39.77(12)
C3 Fe1 C5 66.52(13)
C4 Fe1 C5 39.16(13)
C1 Fe1 C7 134.44(15)
C2 Fe1 C7 129.91(14)
C6 Fe1 C7 39.58(12)
C3 Fe1 C7 39.43(13)
C4 Fe1 C7 66.38(13)
C5 Fe1 C7 66.48(13)
C1 Fe1 Ga1 89.30(12)
C2 Fe1 Ga1 85.31(11)
C6 Fe1 Ga1 106.82(9)
C3 Fe1 Ga1 103.98(10)
C4 Fe1 Ga1 143.82(10)
C5 Fe1 Ga1 146.59(9)
C7 Fe1 Ga1 85.81(9)
C13 Fe2 C14 96.74(16)
C13 Fe2 C18 92.97(15)
C14 Fe2 C18 125.32(15)
C13 Fe2 C17 94.55(15)
C14 Fe2 C17 162.23(14)
C18 Fe2 C17 40.10(13)
C13 Fe2 C15 158.76(15)
C14 Fe2 C15 99.78(14)
C18 Fe2 C15 66.55(12)
C17 Fe2 C15 66.40(12)
C13 Fe2 C19 125.16(15)
C14 Fe2 C19 95.57(14)
C18 Fe2 C19 39.34(13)
C17 Fe2 C19 66.69(13)
C15 Fe2 C19 39.99(12)
C13 Fe2 C16 128.49(15)
C14 Fe2 C16 134.12(14)
C18 Fe2 C16 66.60(13)
C17 Fe2 C16 39.40(12)
C15 Fe2 C16 39.45(12)
C19 Fe2 C16 66.63(12)
C13 Fe2 Ga1 89.19(12)
C14 Fe2 Ga1 86.67(11)
C18 Fe2 Ga1 147.31(10)
C17 Fe2 Ga1 107.21(9)
C15 Fe2 Ga1 104.95(9)
C19 Fe2 Ga1 144.80(9)
C16 Fe2 Ga1 86.74(9)
Fe2 Ga1 Fe1 140.14(2)
Fe2 Ga1 I1 110.808(18)
Fe1 Ga1 I1 109.011(18)

loop_
_geom_bond_atom_site_label_1
_geom_bond_atom_site_label_2
_geom_bond_distance
C1 O1 1.151(4)
C1 Fe1 1.749(4)
C2 O2 1.148(4)
C2 Fe1 1.760(4)
C3 C7 1.435(5)
C3 C4 1.443(5)
C3 C8 1.504(5)
C3 Fe1 2.113(3)
C4 C5 1.417(5)
C4 C9 1.499(5)
C4 Fe1 2.113(3)
C5 C6 1.438(5)
C5 C10 1.498(5)
C5 Fe1 2.117(3)
C6 C7 1.439(5)
C6 C11 1.503(5)
C6 Fe1 2.110(3)
C7 C12 1.499(5)
C7 Fe1 2.139(3)
C8 H8A 0.9800
C8 H8B 0.9800
C8 H8C 0.9800
C9 H9A 0.9800
C9 H9B 0.9800
C9 H9C 0.9800
C10 H10A 0.9800
C10 H10B 0.9800
C10 H10C 0.9800
C11 H11A 0.9800
C11 H11B 0.9800
C11 H11C 0.9800
C12 H12A 0.9800
C12 H12B 0.9800
C12 H12C 0.9800
C13 O3 1.155(4)
C13 Fe2 1.751(4)
C14 O4 1.153(4)
C14 Fe2 1.761(4)
C15 C16 1.433(4)
C15 C19 1.447(5)
C15 C20 1.492(5)
C15 Fe2 2.115(3)
C16 C17 1.428(4)
C16 C21 1.497(4)
C16 Fe2 2.130(3)
C17 C18 1.443(5)
C17 C22 1.494(5)
C17 Fe2 2.105(3)
C18 C19 1.421(5)
C18 C23 1.502(5)
C18 Fe2 2.105(3)
C19 C24 1.502(5)
C19 Fe2 2.116(3)
C20 H20A 0.9800
C20 H20B 0.9800
C20 H20C 0.9800
C21 H21A 0.9800
C21 H21B 0.9800
C21 H21C 0.9800
C22 H22A 0.9800
C22 H22B 0.9800
C22 H22C 0.9800
C23 H23A 0.9800
C23 H23B 0.9800
C23 H23C 0.9800
C24 H24A 0.9800
C24 H24B 0.9800
C24 H24C 0.9800
Fe1 Ga1 2.3565(6)
Fe2 Ga1 2.3505(6)
Ga1 I1 2.7005(4)

loop_
_geom_torsion_atom_site_label_1
_geom_torsion_atom_site_label_2
_geom_torsion_atom_site_label_3
_geom_torsion_atom_site_label_4
_geom_torsion
C7 C3 C4 C5 1.1(4)
C8 C3 C4 C5 173.4(3)
Fe1 C3 C4 C5 -60.4(2)
C7 C3 C4 C9 -175.6(3)
C8 C3 C4 C9 -3.3(6)
Fe1 C3 C4 C9 122.9(3)
C7 C3 C4 Fe1 61.5(2)
C8 C3 C4 Fe1 -126.2(4)
C3 C4 C5 C6 0.1(4)
C9 C4 C5 C6 176.8(3)
Fe1 C4 C5 C6 -60.0(2)
C3 C4 C5 C10 -176.5(3)
C9 C4 C5 C10 0.2(6)
Fe1 C4 C5 C10 123.4(3)
C3 C4 C5 Fe1 60.1(2)
C9 C4 C5 Fe1 -123.2(3)
C4 C5 C6 C7 -1.2(4)
C10 C5 C6 C7 175.4(3)
Fe1 C5 C6 C7 -61.5(2)
C4 C5 C6 C11 -174.9(3)
C10 C5 C6 C11 1.8(5)
Fe1 C5 C6 C11 124.8(3)
C4 C5 C6 Fe1 60.3(2)
C10 C5 C6 Fe1 -123.1(3)
C4 C3 C7 C6 -1.9(4)
C8 C3 C7 C6 -174.2(3)
Fe1 C3 C7 C6 58.9(2)
C4 C3 C7 C12 170.7(3)
C8 C3 C7 C12 -1.5(5)
Fe1 C3 C7 C12 -128.5(3)
C4 C3 C7 Fe1 -60.7(2)
C8 C3 C7 Fe1 127.0(3)
C5 C6 C7 C3 1.9(4)
C11 C6 C7 C3 175.6(3)
Fe1 C6 C7 C3 -59.0(2)
C5 C6 C7 C12 -170.8(3)
C11 C6 C7 C12 2.9(5)
Fe1 C6 C7 C12 128.3(3)
C5 C6 C7 Fe1 60.9(2)
C11 C6 C7 Fe1 -125.4(3)
C19 C15 C16 C17 1.3(4)
C20 C15 C16 C17 174.4(3)
Fe2 C15 C16 C17 -59.1(2)
C19 C15 C16 C21 -172.0(3)
C20 C15 C16 C21 1.1(5)
Fe2 C15 C16 C21 127.6(3)
C19 C15 C16 Fe2 60.4(2)
C20 C15 C16 Fe2 -126.5(3)
C15 C16 C17 C18 -1.1(4)
C21 C16 C17 C18 172.2(3)
Fe2 C16 C17 C18 -60.5(2)
C15 C16 C17 C22 -175.5(3)
C21 C16 C17 C22 -2.2(5)
Fe2 C16 C17 C22 125.1(3)
C15 C16 C17 Fe2 59.3(2)
C21 C16 C17 Fe2 -127.3(3)
C16 C17 C18 C19 0.6(4)
C22 C17 C18 C19 175.1(3)
Fe2 C17 C18 C19 -60.7(2)
C16 C17 C18 C23 -176.7(3)
C22 C17 C18 C23 -2.2(5)
Fe2 C17 C18 C23 122.0(3)
C16 C17 C18 Fe2 61.3(2)
C22 C17 C18 Fe2 -124.2(3)
C17 C18 C19 C15 0.2(4)
C23 C18 C19 C15 177.4(3)
Fe2 C18 C19 C15 -60.0(2)
C17 C18 C19 C24 -175.6(3)
C23 C18 C19 C24 1.6(6)
Fe2 C18 C19 C24 124.2(3)
C17 C18 C19 Fe2 60.2(2)
C23 C18 C19 Fe2 -122.6(4)
C16 C15 C19 C18 -0.9(4)
C20 C15 C19 C18 -174.3(3)
Fe2 C15 C19 C18 60.0(2)
C16 C15 C19 C24 175.0(3)
C20 C15 C19 C24 1.6(5)
Fe2 C15 C19 C24 -124.1(3)
C16 C15 C19 Fe2 -60.9(2)
C20 C15 C19 Fe2 125.7(3)
O1 C1 Fe1 C2 -88(5)
O1 C1 Fe1 C6 41(5)
O1 C1 Fe1 C3 83(5)
O1 C1 Fe1 C4 43(5)
O1 C1 Fe1 C5 15(5)
O1 C1 Fe1 C7 103(5)
O1 C1 Fe1 Ga1 -173(5)
O2 C2 Fe1 C1 60(13)
O2 C2 Fe1 C6 -105(13)
O2 C2 Fe1 C3 -86(13)
O2 C2 Fe1 C4 -39(13)
O2 C2 Fe1 C5 -65(13)
O2 C2 Fe1 C7 -131(13)
O2 C2 Fe1 Ga1 149(13)
C5 C6 Fe1 C1 -35.2(5)
C7 C6 Fe1 C1 83.1(5)
C11 C6 Fe1 C1 -156.1(4)
C5 C6 Fe1 C2 93.3(2)
C7 C6 Fe1 C2 -148.4(2)
C11 C6 Fe1 C2 -27.6(3)
C5 C6 Fe1 C3 -81.0(2)
C7 C6 Fe1 C3 37.30(19)
C11 C6 Fe1 C3 158.1(3)
C5 C6 Fe1 C4 -37.3(2)
C7 C6 Fe1 C4 81.1(2)
C11 C6 Fe1 C4 -158.1(3)
C7 C6 Fe1 C5 118.3(3)
C11 C6 Fe1 C5 -120.9(4)
C5 C6 Fe1 C7 -118.3(3)
C11 C6 Fe1 C7 120.8(4)
C5 C6 Fe1 Ga1 -179.27(17)
C7 C6 Fe1 Ga1 -60.96(19)
C11 C6 Fe1 Ga1 59.9(3)
C7 C3 Fe1 C1 156.7(2)
C4 C3 Fe1 C1 -85.3(2)
C8 C3 Fe1 C1 35.2(4)
C7 C3 Fe1 C2 -57.4(6)
C4 C3 Fe1 C2 60.6(6)
C8 C3 Fe1 C2 -178.9(5)
C7 C3 Fe1 C6 -37.44(19)
C4 C3 Fe1 C6 80.6(2)
C8 C3 Fe1 C6 -159.0(4)
C7 C3 Fe1 C4 -118.0(3)
C8 C3 Fe1 C4 120.5(4)
C7 C3 Fe1 C5 -81.0(2)
C4 C3 Fe1 C5 37.04(19)
C8 C3 Fe1 C5 157.5(4)
C4 C3 Fe1 C7 118.0(3)
C8 C3 Fe1 C7 -121.5(4)
C7 C3 Fe1 Ga1 65.09(19)
C4 C3 Fe1 Ga1 -176.89(17)
C8 C3 Fe1 Ga1 -56.4(3)
C5 C4 Fe1 C1 -141.5(2)
C3 C4 Fe1 C1 99.6(2)
C9 C4 Fe1 C1 -21.0(3)
C5 C4 Fe1 C2 -42.0(3)
C3 C4 Fe1 C2 -160.9(2)
C9 C4 Fe1 C2 78.5(4)
C5 C4 Fe1 C6 37.83(19)
C3 C4 Fe1 C6 -81.1(2)
C9 C4 Fe1 C6 158.3(4)
C5 C4 Fe1 C3 119.0(3)
C9 C4 Fe1 C3 -120.6(4)
C3 C4 Fe1 C5 -119.0(3)
C9 C4 Fe1 C5 120.5(4)
C5 C4 Fe1 C7 81.2(2)
C3 C4 Fe1 C7 -37.73(19)
C9 C4 Fe1 C7 -158.3(4)
C5 C4 Fe1 Ga1 124.08(19)
C3 C4 Fe1 Ga1 5.1(3)
C9 C4 Fe1 Ga1 -115.4(3)
C4 C5 Fe1 C1 48.0(3)
C6 C5 Fe1 C1 166.6(2)
C10 C5 Fe1 C1 -73.7(4)
C4 C5 Fe1 C2 148.9(2)
C6 C5 Fe1 C2 -92.5(2)
C10 C5 Fe1 C2 27.2(3)
C4 C5 Fe1 C6 -118.6(3)
C10 C5 Fe1 C6 119.7(4)
C4 C5 Fe1 C3 -37.8(2)
C6 C5 Fe1 C3 80.9(2)
C10 C5 Fe1 C3 -159.5(4)
C6 C5 Fe1 C4 118.6(3)
C10 C5 Fe1 C4 -121.7(4)
C4 C5 Fe1 C7 -80.9(2)
C6 C5 Fe1 C7 37.71(19)
C10 C5 Fe1 C7 157.4(4)
C4 C5 Fe1 Ga1 -117.4(2)
C6 C5 Fe1 Ga1 1.3(3)
C10 C5 Fe1 Ga1 120.9(3)
C3 C7 Fe1 C1 -33.2(3)
C6 C7 Fe1 C1 -152.1(2)
C12 C7 Fe1 C1 88.0(4)
C3 C7 Fe1 C2 161.6(2)
C6 C7 Fe1 C2 42.6(3)
C12 C7 Fe1 C2 -77.2(4)
C3 C7 Fe1 C6 119.0(3)
C12 C7 Fe1 C6 -119.9(4)
C6 C7 Fe1 C3 -119.0(3)
C12 C7 Fe1 C3 121.2(4)
C3 C7 Fe1 C4 38.2(2)
C6 C7 Fe1 C4 -80.8(2)
C12 C7 Fe1 C4 159.4(4)
C3 C7 Fe1 C5 81.1(2)
C6 C7 Fe1 C5 -37.89(19)
C12 C7 Fe1 C5 -157.8(4)
C3 C7 Fe1 Ga1 -118.06(19)
C6 C7 Fe1 Ga1 122.96(18)
C12 C7 Fe1 Ga1 3.1(3)
O3 C13 Fe2 C14 -132(4)
O3 C13 Fe2 C18 -6(4)
O3 C13 Fe2 C17 35(4)
O3 C13 Fe2 C15 9(4)
O3 C13 Fe2 C19 -30(4)
O3 C13 Fe2 C16 57(4)
O3 C13 Fe2 Ga1 142(4)
O4 C14 Fe2 C13 87(8)
O4 C14 Fe2 C18 -11(8)
O4 C14 Fe2 C17 -42(8)
O4 C14 Fe2 C15 -79(8)
O4 C14 Fe2 C19 -39(8)
O4 C14 Fe2 C16 -102(8)
O4 C14 Fe2 Ga1 176(100)
C19 C18 Fe2 C13 -147.8(2)
C17 C18 Fe2 C13 93.5(2)
C23 C18 Fe2 C13 -25.9(4)
C19 C18 Fe2 C14 -47.4(2)
C17 C18 Fe2 C14 -166.0(2)
C23 C18 Fe2 C14 74.5(4)
C19 C18 Fe2 C17 118.7(3)
C23 C18 Fe2 C17 -119.5(4)
C19 C18 Fe2 C15 37.99(19)
C17 C18 Fe2 C15 -80.7(2)
C23 C18 Fe2 C15 159.9(4)
C17 C18 Fe2 C19 -118.7(3)
C23 C18 Fe2 C19 121.9(4)
C19 C18 Fe2 C16 81.1(2)
C17 C18 Fe2 C16 -37.50(18)
C23 C18 Fe2 C16 -157.0(4)
C19 C18 Fe2 Ga1 119.0(2)
C17 C18 Fe2 Ga1 0.4(3)
C23 C18 Fe2 Ga1 -119.1(3)
C16 C17 Fe2 C13 152.5(2)
C18 C17 Fe2 C13 -89.2(2)
C22 C17 Fe2 C13 30.2(3)
C16 C17 Fe2 C14 -78.2(5)
C18 C17 Fe2 C14 40.1(5)
C22 C17 Fe2 C14 159.5(4)
C16 C17 Fe2 C18 -118.3(3)
C22 C17 Fe2 C18 119.4(4)
C16 C17 Fe2 C15 -37.27(19)
C18 C17 Fe2 C15 81.1(2)
C22 C17 Fe2 C15 -159.6(3)
C16 C17 Fe2 C19 -81.0(2)
C18 C17 Fe2 C19 37.28(19)
C22 C17 Fe2 C19 156.7(3)
C18 C17 Fe2 C16 118.3(3)
C22 C17 Fe2 C16 -122.3(4)
C16 C17 Fe2 Ga1 61.91(19)
C18 C17 Fe2 Ga1 -179.77(16)
C22 C17 Fe2 Ga1 -60.4(3)
C16 C15 Fe2 C13 64.9(5)
C19 C15 Fe2 C13 -53.6(5)
C20 C15 Fe2 C13 -172.1(4)
C16 C15 Fe2 C14 -154.5(2)
C19 C15 Fe2 C14 87.0(2)
C20 C15 Fe2 C14 -31.6(3)
C16 C15 Fe2 C18 81.1(2)
C19 C15 Fe2 C18 -37.38(19)
C20 C15 Fe2 C18 -156.0(4)
C16 C15 Fe2 C17 37.22(18)
C19 C15 Fe2 C17 -81.3(2)
C20 C15 Fe2 C17 160.1(3)
C16 C15 Fe2 C19 118.5(3)
C20 C15 Fe2 C19 -118.6(4)
C19 C15 Fe2 C16 -118.5(3)
C20 C15 Fe2 C16 122.9(4)
C16 C15 Fe2 Ga1 -65.34(18)
C19 C15 Fe2 Ga1 176.14(16)
C20 C15 Fe2 Ga1 57.6(3)
C18 C19 Fe2 C13 40.6(3)
C15 C19 Fe2 C13 159.1(2)
C24 C19 Fe2 C13 -81.4(3)
C18 C19 Fe2 C14 142.9(2)
C15 C19 Fe2 C14 -98.6(2)
C24 C19 Fe2 C14 20.9(3)
C15 C19 Fe2 C18 118.5(3)
C24 C19 Fe2 C18 -122.0(4)
C18 C19 Fe2 C17 -37.99(19)
C15 C19 Fe2 C17 80.5(2)
C24 C19 Fe2 C17 -160.0(3)
C18 C19 Fe2 C15 -118.5(3)
C24 C19 Fe2 C15 119.5(4)
C18 C19 Fe2 C16 -81.1(2)
C15 C19 Fe2 C16 37.46(18)
C24 C19 Fe2 C16 156.9(3)
C18 C19 Fe2 Ga1 -125.01(19)
C15 C19 Fe2 Ga1 -6.5(3)
C24 C19 Fe2 Ga1 113.0(3)
C17 C16 Fe2 C13 -36.1(3)
C15 C16 Fe2 C13 -155.2(2)
C21 C16 Fe2 C13 83.6(3)
C17 C16 Fe2 C14 155.4(2)
C15 C16 Fe2 C14 36.3(3)
C21 C16 Fe2 C14 -84.9(4)
C17 C16 Fe2 C18 38.16(19)
C15 C16 Fe2 C18 -81.0(2)
C21 C16 Fe2 C18 157.8(3)
C15 C16 Fe2 C17 -119.1(3)
C21 C16 Fe2 C17 119.7(4)
C17 C16 Fe2 C15 119.1(3)
C21 C16 Fe2 C15 -121.2(4)
C17 C16 Fe2 C19 81.2(2)
C15 C16 Fe2 C19 -37.96(19)
C21 C16 Fe2 C19 -159.2(3)
C17 C16 Fe2 Ga1 -122.43(18)
C15 C16 Fe2 Ga1 118.42(18)
C21 C16 Fe2 Ga1 -2.8(3)
C13 Fe2 Ga1 Fe1 -27.91(13)
C14 Fe2 Ga1 Fe1 -124.71(11)
C18 Fe2 Ga1 Fe1 66.33(18)
C17 Fe2 Ga1 Fe1 66.60(10)
C15 Fe2 Ga1 Fe1 136.05(10)
C19 Fe2 Ga1 Fe1 140.35(16)
C16 Fe2 Ga1 Fe1 100.71(9)
C13 Fe2 Ga1 I1 154.67(12)
C14 Fe2 Ga1 I1 57.87(11)
C18 Fe2 Ga1 I1 -111.09(17)
C17 Fe2 Ga1 I1 -110.82(9)
C15 Fe2 Ga1 I1 -41.37(9)
C19 Fe2 Ga1 I1 -37.07(16)
C16 Fe2 Ga1 I1 -76.71(9)
C1 Fe1 Ga1 Fe2 -30.53(12)
C2 Fe1 Ga1 Fe2 -125.20(12)
C6 Fe1 Ga1 Fe2 138.09(10)
C3 Fe1 Ga1 Fe2 68.86(10)
C4 Fe1 Ga1 Fe2 65.47(17)
C5 Fe1 Ga1 Fe2 137.25(17)
C7 Fe1 Ga1 Fe2 104.14(9)
C1 Fe1 Ga1 I1 146.92(12)
C2 Fe1 Ga1 I1 52.25(11)
C6 Fe1 Ga1 I1 -44.46(9)
C3 Fe1 Ga1 I1 -113.69(10)
C4 Fe1 Ga1 I1 -117.08(16)
C5 Fe1 Ga1 I1 -45.30(17)
C7 Fe1 Ga1 I1 -78.41(9)
